data_7015809
loop_
_publ_author_name
'Zobi, Fabio'
'Blacque, Olivier'

_publ_section_title
;
 Reactivity of 17 e- complex [Re(II)Br4(CO)2]2- with bridging aromatic
 ligands. Characterization and CO-releasing properties.
;
_journal_issue 18
_journal_name_full 'Dalton transactions (Cambridge, England : 2003)'
_journal_page_first 4994
_journal_page_last 5001
_journal_paper_doi 10.1039/c1dt10110b
_journal_volume 40
_journal_year 2011
_chemical_formula_moiety 'C14 H12 Br N6 O2 Re, C H2 Cl2'
_chemical_formula_sum 'C15 H14 Br Cl2 N6 O2 Re'
_chemical_formula_weight 647.33
_chemical_name_systematic
;
Bromo(dicarbonyl)tris(pyridazine-\k<i>N</i>^1^)rhenium(II) dichloromethane
solvate
;
_space_group_IT_number 14
_symmetry_cell_setting monoclinic
_symmetry_space_group_name_Hall '-P 2yn'
_symmetry_space_group_name_H-M 'P 1 21/n 1'
_atom_sites_solution_hydrogens geom
_atom_sites_solution_primary direct
_atom_sites_solution_secondary difmap
_audit_creation_method SHELXL-97
_cell_angle_alpha 90.00
_cell_angle_beta 91.886(7)
_cell_angle_gamma 90.00
_cell_formula_units_Z 4
_cell_length_a 8.1131(6)
_cell_length_b 8.5890(6)
_cell_length_c 28.428(2)
_cell_measurement_reflns_used 3560
_cell_measurement_temperature 183(2)
_cell_measurement_theta_max 32.7569
_cell_measurement_theta_min 2.4723
_cell_volume 1979.9(2)
_computing_cell_refinement
;
CrysAlisPro, Oxford Diffraction Ltd.,
Version 1.171.33.55
;
_computing_data_collection
;
CrysAlisPro, Oxford Diffraction Ltd.,
Version 1.171.33.55
;
_computing_data_reduction
;
CrysAlisPro, Oxford Diffraction Ltd.,
Version 1.171.33.55
;
_computing_molecular_graphics
; ORTEP-3 for Windows, Version 2.01.
Farrugia, L. J. (1997). J. Appl. Cryst. 30, 565.
;
_computing_publication_material
; WinGX -- An integrated system of Windows programs for the solution,
refinement and analysis of single crystal X-ray diffraction data,
Version 1.70.01. Farrugia, L. J. (1999). J. Appl. Cryst. 32, 837-838.
SHELXL97. Sheldrick, G.M. (2008). Acta Cryst. A64, 112-122.
PLATON for Windows, Version 1.12. Spek, A. L. (2003). J. Appl. Cryst. 36,
7-13.
;
_computing_structure_refinement ' SHELXL97. Sheldrick, G.M. (2008). Acta Cryst. A64, 112-122.'
_computing_structure_solution ' SHELXS97. Sheldrick, G.M. (2008). Acta Cryst. A64, 112-122.'
_diffrn_ambient_temperature 183(2)
_diffrn_detector_area_resol_mean 10.4498
_diffrn_measured_fraction_theta_full 1.000
_diffrn_measured_fraction_theta_max 1.000
_diffrn_measurement_device_type
; Goniometer Xcalibur, detector: Ruby
Oxford Diffraction (2007). Oxford Diffraction Ltd.,
Xcalibur CCD system
;
_diffrn_measurement_method 'omega scans'
_diffrn_radiation_monochromator graphite
_diffrn_radiation_source 'Enhance (Mo) X-ray Source'
_diffrn_radiation_type MoK\a
_diffrn_radiation_wavelength 0.71073
_diffrn_reflns_av_R_equivalents 0.1149
_diffrn_reflns_av_sigmaI/netI 0.1446
_diffrn_reflns_limit_h_max 9
_diffrn_reflns_limit_h_min -9
_diffrn_reflns_limit_k_max 10
_diffrn_reflns_limit_k_min -10
_diffrn_reflns_limit_l_max 33
_diffrn_reflns_limit_l_min -33
_diffrn_reflns_number 19970
_diffrn_reflns_theta_full 25.00
_diffrn_reflns_theta_max 25.00
_diffrn_reflns_theta_min 2.48
_diffrn_standards_number 0
_exptl_absorpt_coefficient_mu 8.449
_exptl_absorpt_correction_T_max 1.000
_exptl_absorpt_correction_T_min 0.859
_exptl_absorpt_correction_type multi-scan
_exptl_absorpt_process_details
;
CrysAlisPro, Oxford Diffraction Ltd.,
Version 1.171.33.55.
Empirical absorption correction using spherical harmonics,
implemented in SCALE3 ABSPACK scaling algorithm.
;
_exptl_crystal_colour red
_exptl_crystal_density_diffrn 2.172
_exptl_crystal_density_method 'not measured'
_exptl_crystal_description 'tiny plate'
_exptl_crystal_F_000 1224
_exptl_crystal_size_max 0.10
_exptl_crystal_size_mid 0.025
_exptl_crystal_size_min 0.010
_refine_diff_density_max 1.156
_refine_diff_density_min -0.734
_refine_diff_density_rms 0.135
_refine_ls_extinction_method none
_refine_ls_goodness_of_fit_ref 0.692
_refine_ls_hydrogen_treatment constr
_refine_ls_matrix_type full
_refine_ls_number_parameters 242
_refine_ls_number_reflns 3484
_refine_ls_number_restraints 3
_refine_ls_restrained_S_all 0.692
_refine_ls_R_factor_all 0.0843
_refine_ls_R_factor_gt 0.0351
_refine_ls_shift/su_max 0.000
_refine_ls_shift/su_mean 0.000
_refine_ls_structure_factor_coef Fsqd
_refine_ls_weighting_details 'w=1/[\s^2^(Fo^2^)+(0.0000P)^2^] where P=(Fo^2^+2Fc^2^)/3'
_refine_ls_weighting_scheme calc
_refine_ls_wR_factor_gt 0.0364
_refine_ls_wR_factor_ref 0.0405
_reflns_number_gt 2024
_reflns_number_total 3484
_reflns_threshold_expression >2sigma(I)
_cod_data_source_file c1dt10110b.txt
_cod_data_source_block 10
_cod_original_sg_symbol_H-M 'P 21/n'
_cod_database_code 7015809

loop_
_symmetry_equiv_pos_as_xyz
'x, y, z'
'-x+1/2, y+1/2, -z+1/2'
'-x, -y, -z'
'x-1/2, -y-1/2, z-1/2'

loop_
_atom_site_label
_atom_site_type_symbol
_atom_site_fract_x
_atom_site_fract_y
_atom_site_fract_z
_atom_site_U_iso_or_equiv
_atom_site_adp_type
_atom_site_occupancy
_atom_site_symmetry_multiplicity
_atom_site_calc_flag
_atom_site_refinement_flags
_atom_site_disorder_assembly
_atom_site_disorder_group
C1 C 0.2136(9) 0.4840(8) -0.0622(3) 0.041(2) Uani 1 1 d . A .
C2 C 0.7561(9) 0.4260(8) -0.1504(3) 0.042(2) Uani 1 1 d . . .
H2 H 0.8098 0.3947 -0.1772 0.050 Uiso 1 1 calc R . .
C3 C 0.8358(9) 0.5286(9) -0.1205(3) 0.041(2) Uani 1 1 d . . .
H3 H 0.9374 0.5716 -0.1275 0.049 Uiso 1 1 calc R . .
C4 C 0.7583(9) 0.5640(8) -0.0803(3) 0.050(3) Uani 1 1 d . . .
H4 H 0.8064 0.6305 -0.0580 0.060 Uiso 1 1 calc R . .
C5 C 0.6031(9) 0.4969(8) -0.0735(3) 0.040(2) Uani 1 1 d . . .
H5 H 0.5502 0.5196 -0.0458 0.048 Uiso 1 1 calc R . .
C6 C 0.3749(9) -0.1813(10) -0.1183(3) 0.057(2) Uani 1 1 d . . .
H6 H 0.3552 -0.2698 -0.1005 0.069 Uiso 1 1 calc R . .
C7 C 0.4337(9) -0.2031(10) -0.1618(3) 0.048(2) Uani 1 1 d . . .
H7 H 0.4567 -0.3025 -0.1728 0.058 Uiso 1 1 calc R . .
C8 C 0.4577(9) -0.0764(8) -0.1886(3) 0.045(2) Uani 1 1 d . . .
H8 H 0.4969 -0.0852 -0.2189 0.054 Uiso 1 1 calc R . .
C9 C 0.4220(8) 0.0678(8) -0.1694(3) 0.037(2) Uani 1 1 d . . .
H9 H 0.4355 0.1567 -0.1876 0.044 Uiso 1 1 calc R . .
C10 C -0.1376(10) 0.0221(8) -0.1107(3) 0.047(2) Uani 1 1 d . . .
H10 H -0.1777 -0.0409 -0.1350 0.056 Uiso 1 1 calc R . .
C11 C -0.2274(9) 0.0335(9) -0.0704(3) 0.041(2) Uani 1 1 d . . .
H11 H -0.3269 -0.0188 -0.0676 0.049 Uiso 1 1 calc R . .
C12 C -0.1641(9) 0.1241(8) -0.0354(3) 0.039(2) Uani 1 1 d . . .
H12 H -0.2190 0.1354 -0.0074 0.047 Uiso 1 1 calc R . .
C13 C -0.0159(8) 0.1997(8) -0.0420(2) 0.0331(18) Uani 1 1 d . . .
H13 H 0.0286 0.2604 -0.0176 0.040 Uiso 1 1 calc R . .
N1 N 0.5286(6) 0.4039(6) -0.1040(2) 0.0223(14) Uani 1 1 d . A .
N2 N 0.6037(7) 0.3672(6) -0.1433(2) 0.0359(17) Uani 1 1 d . . .
N3 N 0.3681(6) 0.0831(6) -0.1253(2) 0.0263(15) Uani 1 1 d . A .
N4 N 0.3429(7) -0.0451(7) -0.0988(2) 0.0447(19) Uani 1 1 d . . .
N5 N 0.0654(6) 0.1887(7) -0.08190(19) 0.0276(14) Uani 1 1 d . A .
N6 N 0.0055(7) 0.0984(7) -0.1162(2) 0.0365(17) Uani 1 1 d . . .
O1 O 0.1647(6) 0.5877(5) -0.04094(18) 0.0491(17) Uani 1 1 d . . .
C2A C 0.3708(15) 0.2396(13) -0.0342(4) 0.0364(4) Uani 0.6796(14) 1 d PD A 1
O2A O 0.4349(10) 0.1979(11) 0.0055(3) 0.0364(4) Uani 0.6796(14) 1 d PD A 1
Br1A Br 0.1958(2) 0.39759(19) -0.17455(5) 0.0364(4) Uani 0.6796 1 d P A 1
C2B C 0.217(3) 0.387(3) -0.1477(6) 0.0364(4) Uani 0.3204(14) 1 d PD A 2
O2B O 0.161(3) 0.427(3) -0.1885(5) 0.0364(4) Uani 0.3204(14) 1 d PD A 2
Br1B Br 0.4045(3) 0.2011(4) -0.01498(8) 0.0364(4) Uani 0.3204(14) 1 d P A 2
Re1 Re 0.29376(4) 0.30338(3) -0.092017(11) 0.02778(9) Uani 1 1 d D . .
C14 C 0.0313(9) 0.0009(8) -0.2269(3) 0.055(3) Uani 1 1 d . . .
H14A H 0.1046 0.0130 -0.2529 0.066 Uiso 1 1 calc R . .
H14B H 0.0837 0.0496 -0.1995 0.066 Uiso 1 1 calc R . .
Cl1 Cl -0.1537(3) 0.0984(2) -0.24055(8) 0.0661(7) Uani 1 1 d . . .
Cl2 Cl 0.0066(3) -0.1974(3) -0.21553(8) 0.0786(7) Uani 1 1 d . . .

loop_
_atom_site_aniso_label
_atom_site_aniso_U_11
_atom_site_aniso_U_22
_atom_site_aniso_U_33
_atom_site_aniso_U_23
_atom_site_aniso_U_13
_atom_site_aniso_U_12
C1 0.034(5) 0.043(6) 0.047(6) 0.004(4) 0.016(5) -0.020(4)
C2 0.039(6) 0.049(6) 0.037(6) -0.005(4) 0.011(5) 0.001(4)
C3 0.028(5) 0.047(6) 0.047(6) -0.002(5) 0.012(5) 0.001(4)
C4 0.029(6) 0.055(6) 0.064(8) -0.009(5) -0.005(5) -0.008(5)
C5 0.023(5) 0.044(5) 0.053(6) -0.003(5) 0.005(5) 0.011(4)
C6 0.078(7) 0.030(5) 0.065(7) 0.010(5) 0.022(5) 0.011(6)
C7 0.048(5) 0.027(5) 0.070(6) -0.008(6) 0.002(5) 0.000(5)
C8 0.054(6) 0.046(6) 0.034(6) -0.026(5) 0.012(5) 0.005(5)
C9 0.030(5) 0.044(5) 0.036(6) 0.004(4) 0.012(4) -0.007(4)
C10 0.049(6) 0.041(6) 0.051(6) -0.003(5) -0.002(5) -0.030(5)
C11 0.026(6) 0.055(6) 0.042(6) 0.005(5) 0.003(5) -0.023(4)
C12 0.030(5) 0.036(5) 0.053(6) 0.004(4) 0.015(5) 0.001(4)
C13 0.033(5) 0.032(4) 0.034(5) -0.006(5) 0.012(4) -0.005(5)
N1 0.017(4) 0.030(4) 0.020(4) -0.007(3) 0.007(3) 0.000(3)
N2 0.028(4) 0.041(4) 0.039(5) -0.005(3) 0.010(3) -0.005(3)
N3 0.014(4) 0.031(4) 0.034(4) -0.002(3) 0.005(3) 0.008(3)
N4 0.048(5) 0.032(4) 0.054(5) 0.007(4) 0.003(4) 0.013(3)
N5 0.032(4) 0.023(3) 0.028(4) -0.002(4) 0.001(3) 0.003(4)
N6 0.037(5) 0.042(4) 0.030(5) 0.002(3) 0.003(4) -0.011(3)
O1 0.051(4) 0.039(4) 0.059(4) -0.026(3) 0.023(3) -0.005(3)
C2A 0.0336(9) 0.0411(8) 0.0346(11) 0.0052(8) 0.0045(8) 0.0021(6)
O2A 0.0336(9) 0.0411(8) 0.0346(11) 0.0052(8) 0.0045(8) 0.0021(6)
Br1A 0.0336(9) 0.0411(8) 0.0346(11) 0.0052(8) 0.0045(8) 0.0021(6)
C2B 0.0336(9) 0.0411(8) 0.0346(11) 0.0052(8) 0.0045(8) 0.0021(6)
O2B 0.0336(9) 0.0411(8) 0.0346(11) 0.0052(8) 0.0045(8) 0.0021(6)
Br1B 0.0336(9) 0.0411(8) 0.0346(11) 0.0052(8) 0.0045(8) 0.0021(6)
Re1 0.02834(16) 0.02678(15) 0.02879(17) -0.0014(2) 0.00988(12) -0.0025(2)
C14 0.058(7) 0.061(6) 0.046(6) 0.006(5) 0.011(5) -0.001(5)
Cl1 0.0614(17) 0.0856(17) 0.0512(17) -0.0052(13) 0.0010(13) 0.0018(14)
Cl2 0.105(2) 0.0596(14) 0.0718(18) -0.0031(16) 0.0082(15) -0.0084(17)

loop_
_atom_type_symbol
_atom_type_description
_atom_type_scat_dispersion_real
_atom_type_scat_dispersion_imag
_atom_type_scat_source
C C 0.0033 0.0016 'International Tables Vol C Tables 4.2.6.8 and 6.1.1.4'
H H 0.0000 0.0000 'International Tables Vol C Tables 4.2.6.8 and 6.1.1.4'
N N 0.0061 0.0033 'International Tables Vol C Tables 4.2.6.8 and 6.1.1.4'
O O 0.0106 0.0060 'International Tables Vol C Tables 4.2.6.8 and 6.1.1.4'
Cl Cl 0.1484 0.1585 'International Tables Vol C Tables 4.2.6.8 and 6.1.1.4'
Br Br -0.2901 2.4595 'International Tables Vol C Tables 4.2.6.8 and 6.1.1.4'
Re Re -1.0185 7.2310 'International Tables Vol C Tables 4.2.6.8 and 6.1.1.4'

loop_
_geom_angle_atom_site_label_1
_geom_angle_atom_site_label_2
_geom_angle_atom_site_label_3
_geom_angle
_geom_angle_site_symmetry_1
_geom_angle_site_symmetry_3
_geom_angle_publ_flag
O1 C1 Re1 174.9(7) . . ?
N2 C2 C3 124.1(7) . . ?
N2 C2 H2 117.9 . . ?
C3 C2 H2 117.9 . . ?
C4 C3 C2 116.3(7) . . ?
C4 C3 H3 121.9 . . ?
C2 C3 H3 121.9 . . ?
C3 C4 C5 117.8(8) . . ?
C3 C4 H4 121.1 . . ?
C5 C4 H4 121.1 . . ?
N1 C5 C4 123.7(7) . . ?
N1 C5 H5 118.1 . . ?
C4 C5 H5 118.1 . . ?
N4 C6 C7 125.8(8) . . ?
N4 C6 H6 117.1 . . ?
C7 C6 H6 117.1 . . ?
C8 C7 C6 117.9(8) . . ?
C8 C7 H7 121.1 . . ?
C6 C7 H7 121.1 . . ?
C7 C8 C9 117.6(7) . . ?
C7 C8 H8 121.2 . . ?
C9 C8 H8 121.2 . . ?
N3 C9 C8 122.1(7) . . ?
N3 C9 H9 119.0 . . ?
C8 C9 H9 119.0 . . ?
N6 C10 C11 122.9(7) . . ?
N6 C10 H10 118.6 . . ?
C11 C10 H10 118.6 . . ?
C12 C11 C10 117.0(7) . . ?
C12 C11 H11 121.5 . . ?
C10 C11 H11 121.5 . . ?
C11 C12 C13 118.8(7) . . ?
C11 C12 H12 120.6 . . ?
C13 C12 H12 120.6 . . ?
N5 C13 C12 122.5(7) . . ?
N5 C13 H13 118.8 . . ?
C12 C13 H13 118.8 . . ?
C5 N1 N2 119.1(6) . . ?
C5 N1 Re1 122.5(5) . . ?
N2 N1 Re1 118.4(5) . . ?
N1 N2 C2 118.9(6) . . ?
C9 N3 N4 119.8(6) . . ?
C9 N3 Re1 125.7(5) . . ?
N4 N3 Re1 114.3(4) . . ?
C6 N4 N3 116.8(6) . . ?
N6 N5 C13 119.2(6) . . ?
N6 N5 Re1 118.1(4) . . ?
C13 N5 Re1 122.6(5) . . ?
N5 N6 C10 119.7(6) . . ?
O2A C2A Re1 175.9(10) . . ?
O2B C2B Re1 173(3) . . ?
C2A Re1 C2B 174.4(9) . . ?
C2A Re1 C1 87.4(4) . . ?
C2B Re1 C1 87.4(9) . . ?
C2A Re1 N5 90.7(4) . . ?
C2B Re1 N5 91.4(9) . . ?
C1 Re1 N5 90.3(3) . . ?
C2A Re1 N1 89.1(4) . . ?
C2B Re1 N1 89.1(9) . . ?
C1 Re1 N1 93.5(3) . . ?
N5 Re1 N1 176.1(2) . . ?
C2A Re1 N3 92.2(4) . . ?
C2B Re1 N3 93.1(8) . . ?
C1 Re1 N3 175.2(3) . . ?
N5 Re1 N3 85.0(2) . . ?
N1 Re1 N3 91.19(19) . . ?
C2A Re1 Br1B 3.4(4) . . ?
C2B Re1 Br1B 177.5(9) . . ?
C1 Re1 Br1B 90.8(3) . . ?
N5 Re1 Br1B 90.47(16) . . ?
N1 Re1 Br1B 89.14(17) . . ?
N3 Re1 Br1B 88.77(17) . . ?
C2A Re1 Br1A 177.8(4) . . ?
C2B Re1 Br1A 5.4(8) . . ?
C1 Re1 Br1A 92.9(2) . . ?
N5 Re1 Br1A 91.41(15) . . ?
N1 Re1 Br1A 88.73(16) . . ?
N3 Re1 Br1A 87.70(16) . . ?
Br1B Re1 Br1A 175.84(8) . . ?
Cl2 C14 Cl1 113.8(4) . . ?
Cl2 C14 H14A 108.8 . . ?
Cl1 C14 H14A 108.8 . . ?
Cl2 C14 H14B 108.8 . . ?
Cl1 C14 H14B 108.8 . . ?
H14A C14 H14B 107.7 . . ?

loop_
_geom_bond_atom_site_label_1
_geom_bond_atom_site_label_2
_geom_bond_distance
_geom_bond_site_symmetry_2
_geom_bond_publ_flag
C1 O1 1.153(7) . ?
C1 Re1 1.894(8) . ?
C2 N2 1.357(8) . ?
C2 C3 1.371(9) . ?
C2 H2 0.9300 . ?
C3 C4 1.358(9) . ?
C3 H3 0.9300 . ?
C4 C5 1.404(9) . ?
C4 H4 0.9300 . ?
C5 N1 1.311(8) . ?
C5 H5 0.9300 . ?
C6 N4 1.323(8) . ?
C6 C7 1.353(9) . ?
C6 H6 0.9300 . ?
C7 C8 1.348(9) . ?
C7 H7 0.9300 . ?
C8 C9 1.388(8) . ?
C8 H8 0.9300 . ?
C9 N3 1.350(8) . ?
C9 H9 0.9300 . ?
C10 N6 1.347(8) . ?
C10 C11 1.379(8) . ?
C10 H10 0.9300 . ?
C11 C12 1.352(9) . ?
C11 H11 0.9300 . ?
C12 C13 1.384(8) . ?
C12 H12 0.9300 . ?
C13 N5 1.335(6) . ?
C13 H13 0.9300 . ?
N1 N2 1.328(6) . ?
N1 Re1 2.129(5) . ?
N3 N4 1.353(6) . ?
N3 Re1 2.208(5) . ?
N5 N6 1.325(7) . ?
N5 Re1 2.126(5) . ?
C2A O2A 1.276(13) . ?
C2A Re1 1.825(10) . ?
Br1A Re1 2.5822(13) . ?
C2B O2B 1.280(14) . ?
C2B Re1 1.827(11) . ?
Br1B Re1 2.499(2) . ?
C14 Cl2 1.747(6) . ?
C14 Cl1 1.751(7) . ?
C14 H14A 0.9700 . ?
C14 H14B 0.9700 . ?

loop_
_geom_torsion_atom_site_label_1
_geom_torsion_atom_site_label_2
_geom_torsion_atom_site_label_3
_geom_torsion_atom_site_label_4
_geom_torsion
_geom_torsion_site_symmetry_1
_geom_torsion_site_symmetry_2
_geom_torsion_site_symmetry_3
_geom_torsion_site_symmetry_4
_geom_torsion_publ_flag
N2 C2 C3 C4 4.1(13) . . . . ?
C2 C3 C4 C5 -1.8(12) . . . . ?
C3 C4 C5 N1 -0.9(12) . . . . ?
N4 C6 C7 C8 -2.1(13) . . . . ?
C6 C7 C8 C9 0.6(12) . . . . ?
C7 C8 C9 N3 1.3(11) . . . . ?
N6 C10 C11 C12 -1.1(13) . . . . ?
C10 C11 C12 C13 0.4(12) . . . . ?
C11 C12 C13 N5 1.2(11) . . . . ?
C4 C5 N1 N2 1.5(11) . . . . ?
C4 C5 N1 Re1 179.6(5) . . . . ?
C5 N1 N2 C2 0.7(10) . . . . ?
Re1 N1 N2 C2 -177.5(5) . . . . ?
C3 C2 N2 N1 -3.6(11) . . . . ?
C8 C9 N3 N4 -2.0(10) . . . . ?
C8 C9 N3 Re1 -176.4(5) . . . . ?
C7 C6 N4 N3 1.5(12) . . . . ?
C9 N3 N4 C6 0.6(10) . . . . ?
Re1 N3 N4 C6 175.6(5) . . . . ?
C12 C13 N5 N6 -2.2(10) . . . . ?
C12 C13 N5 Re1 -179.6(5) . . . . ?
C13 N5 N6 C10 1.5(10) . . . . ?
Re1 N5 N6 C10 179.0(5) . . . . ?
C11 C10 N6 N5 0.2(12) . . . . ?
N6 N5 Re1 C2A -131.8(6) . . . . ?
C13 N5 Re1 C2A 45.7(6) . . . . ?
N6 N5 Re1 C2B 53.4(10) . . . . ?
C13 N5 Re1 C2B -129.2(10) . . . . ?
N6 N5 Re1 C1 140.8(5) . . . . ?
C13 N5 Re1 C1 -41.7(6) . . . . ?
N6 N5 Re1 N3 -39.6(5) . . . . ?
C13 N5 Re1 N3 137.8(6) . . . . ?
N6 N5 Re1 Br1B -128.4(5) . . . . ?
C13 N5 Re1 Br1B 49.1(5) . . . . ?
N6 N5 Re1 Br1A 47.9(5) . . . . ?
C13 N5 Re1 Br1A -134.6(5) . . . . ?
C5 N1 Re1 C2A -50.1(7) . . . . ?
N2 N1 Re1 C2A 128.0(6) . . . . ?
C5 N1 Re1 C2B 124.6(10) . . . . ?
N2 N1 Re1 C2B -57.3(9) . . . . ?
C5 N1 Re1 C1 37.2(6) . . . . ?
N2 N1 Re1 C1 -144.6(5) . . . . ?
C5 N1 Re1 N3 -142.3(6) . . . . ?
N2 N1 Re1 N3 35.8(5) . . . . ?
C5 N1 Re1 Br1B -53.5(6) . . . . ?
N2 N1 Re1 Br1B 124.6(5) . . . . ?
C5 N1 Re1 Br1A 130.1(6) . . . . ?
N2 N1 Re1 Br1A -51.8(5) . . . . ?
C9 N3 Re1 C2A -146.3(6) . . . . ?
N4 N3 Re1 C2A 39.0(6) . . . . ?
C9 N3 Re1 C2B 32.0(10) . . . . ?
N4 N3 Re1 C2B -142.7(10) . . . . ?
C9 N3 Re1 N5 123.1(6) . . . . ?
N4 N3 Re1 N5 -51.6(5) . . . . ?
C9 N3 Re1 N1 -57.2(6) . . . . ?
N4 N3 Re1 N1 128.1(5) . . . . ?
C9 N3 Re1 Br1B -146.3(5) . . . . ?
N4 N3 Re1 Br1B 39.0(4) . . . . ?
C9 N3 Re1 Br1A 31.5(5) . . . . ?
N4 N3 Re1 Br1A -143.2(4) . . . . ?
